data_4343718
loop_
_publ_author_name
'Schneider, S.'
'Collin, R.L.'

_publ_section_title
;
 Crystal structure of manganese pyrophosphate dihydrate, Mn2 P2 O7 (H2 O)2
;
_journal_name_full 'Inorganic Chemistry'
_journal_page_first 2136
_journal_page_last 2139
_journal_volume 12
_journal_year 1973
_chemical_formula_sum 'H4 Mn2 O9 P2'
_chemical_name_systematic 'Mn2 (P2 O7) (H2 O)2'
_space_group_IT_number 14
_symmetry_space_group_name_Hall '-P 2yn'
_symmetry_space_group_name_H-M 'P 1 21/n 1'
_cell_angle_alpha 90
_cell_angle_beta 95.2
_cell_angle_gamma 90
_cell_formula_units_Z 4
_cell_length_a 6.461
_cell_length_b 14.325
_cell_length_c 7.57
_cell_volume 697.749
_citation_journal_id_ASTM INOCAJ
_cod_data_source_file Schneider_INOCAJ_1973_1043.cif
_cod_data_source_block H4Mn2O9P2
_cod_original_sg_symbol_Hall '-P 2ybc (x-z,y,z)'
_cod_database_code 4343718

loop_
_symmetry_equiv_pos_as_xyz
x,y,z
-x+1/2,y+1/2,-z+1/2
-x,-y,-z
x-1/2,-y-1/2,z-1/2

loop_
_atom_site_label
_atom_site_type_symbol
_atom_site_fract_x
_atom_site_fract_y
_atom_site_fract_z
_atom_site_occupancy
_atom_site_U_iso_or_equiv
O2 O-2 0.2033 -0.0163 0.8678 1 0.0
H2 H+1 0.662 -0.032 0.694 1 0.0
O7 O-2 0.2777 0.2672 0.5908 1 0.0
O9 O-2 0.756 -0.0004 0.7166 1 0.0
O3 O-2 0.415 0.1258 0.9774 1 0.0
O4 O-2 0.0463 0.144 0.8395 1 0.0
O8 O-2 0.9319 0.1488 0.4304 1 0.0
H1 H+1 0.145 0.016 0.271 1 0.0
P2 P+5 0.4334 0.1874 0.5729 1 0.0
O6 O-2 0.6351 0.2061 0.6879 1 0.0
H3 H+1 0.866 0.124 0.425 1 0.0
O1 O-2 0.3327 0.0961 0.655 1 0.0
O5 O-2 0.4632 0.1598 0.3839 1 0.0
Mn1 Mn+2 0.4472 0.2458 0.149 1 0.0
Mn2 Mn+2 0.7408 0.1081 0.9182 1 0.0
P1 P+5 0.2436 0.086 0.8466 1 0.0
